data_7050241
loop_
_publ_author_name
'Mateo Alajar\'in'
'Angel Vidal'
'Mar\'ia-Mar Ort\'in'
'Delia Bautista'

_publ_section_title
;
 Persistent radical effect in the intramolecular addition of benzylic
 radicals onto ketenimines: selective cross-coupling of
 \a-(indol-2-yl)benzyl radicals with the 1-cyano-1-methylethyl radical
;
_journal_issue 5
_journal_name_full 'New J. Chem.'
_journal_page_first 570
_journal_page_last 577
_journal_paper_doi 10.1039/b312930f
_journal_volume 28
_journal_year 2004
_chemical_formula_sum 'C26 H24 N2'
_chemical_formula_weight 364.47
_chemical_name_systematic
;
?
;
_space_group_IT_number 14
_symmetry_cell_setting monoclinic
_symmetry_space_group_name_Hall '-P 2yn'
_symmetry_space_group_name_H-M 'P 1 21/n 1'
_atom_sites_solution_hydrogens geom
_atom_sites_solution_primary direct
_atom_sites_solution_secondary difmap
_audit_creation_method SHELXL
_cell_angle_alpha 90.00
_cell_angle_beta 104.870(10)
_cell_angle_gamma 90.00
_cell_formula_units_Z 4
_cell_length_a 7.6460(10)
_cell_length_b 21.303(2)
_cell_length_c 12.5050(10)
_cell_measurement_reflns_used 100
_cell_measurement_temperature 173(2)
_cell_measurement_theta_max 12.3
_cell_measurement_theta_min 4.6
_cell_volume 1968.6(4)
_computing_cell_refinement 'Siemens XSCANS'
_computing_data_collection 'Siemens XSCANS'
_computing_data_reduction 'Siemens XSCANS'
_computing_molecular_graphics 'Siemens SHELXTL'
_computing_publication_material 'Siemens SHELXTL'
_computing_structure_refinement 'SHELXL-93 (Sheldrick, 1993)'
_computing_structure_solution 'SHELXS-86 (Sheldrick, 1990)'
_diffrn_ambient_temperature 173(2)
_diffrn_measurement_device 'Siemens P4'
_diffrn_measurement_method \w-scans
_diffrn_radiation_monochromator graphite
_diffrn_radiation_source 'fine-focus sealed tube'
_diffrn_radiation_type MoK\a
_diffrn_radiation_wavelength 0.71073
_diffrn_reflns_av_R_equivalents 0.0219
_diffrn_reflns_av_sigmaI/netI 0.0706
_diffrn_reflns_limit_h_max 0
_diffrn_reflns_limit_h_min -9
_diffrn_reflns_limit_k_max 1
_diffrn_reflns_limit_k_min -25
_diffrn_reflns_limit_l_max 14
_diffrn_reflns_limit_l_min -14
_diffrn_reflns_number 3892
_diffrn_reflns_theta_max 24.99
_diffrn_reflns_theta_min 3.33
_diffrn_standards_interval_count 247
_diffrn_standards_number 3
_exptl_absorpt_coefficient_mu 0.072
_exptl_crystal_colour colourless
_exptl_crystal_density_diffrn 1.230
_exptl_crystal_description block
_exptl_crystal_F_000 776
_exptl_crystal_size_max 0.44
_exptl_crystal_size_mid 0.22
_exptl_crystal_size_min 0.20
_refine_diff_density_max 0.194
_refine_diff_density_min -0.191
_refine_diff_density_rms 0.038
_refine_ls_extinction_method none
_refine_ls_goodness_of_fit_all 0.858
_refine_ls_goodness_of_fit_obs 1.010
_refine_ls_hydrogen_treatment 'H0 free, rigid methyls, others riding'
_refine_ls_matrix_type full
_refine_ls_number_parameters 260
_refine_ls_number_reflns 3457
_refine_ls_number_restraints 22
_refine_ls_restrained_S_all 0.855
_refine_ls_restrained_S_obs 1.005
_refine_ls_R_factor_all 0.0748
_refine_ls_R_factor_obs 0.0400
_refine_ls_shift/esd_max 0.000
_refine_ls_shift/esd_mean 0.000
_refine_ls_structure_factor_coef Fsqd
_refine_ls_weighting_details 'w=1/[\s^2^(Fo^2^)+(0.0413P)^2^+0.0000P] where P=(Fo^2^+2Fc^2^)/3'
_refine_ls_weighting_scheme calc
_refine_ls_wR_factor_all 0.0882
_refine_ls_wR_factor_obs 0.0804
_reflns_number_observed 2172
_reflns_number_total 3457
_reflns_observed_criterion >2sigma(I)
_cod_data_source_file b312930f.txt
_cod_data_source_block 10d
_cod_depositor_comments
;
The following automatic conversions were performed:
'_symmetry_cell_setting' value 'Monoclinic' changed to 'monoclinic'
according to '/home/saulius/struct/CIF-dictionaries/cif_core.dic'
dictionary named 'cif_core.dic' version 2.4.1 from 2010-06-29.

Automatic conversion script
Id: cif_fix_enum 1527 2010-12-29 10:47:43Z saulius 

The following automatic conversions were performed:

'_refine_ls_weighting_scheme' value 'calc
w=1/[\s^2^(Fo^2^)+(0.0413P)^2^+0.0000P] where P=(Fo^2^+2Fc^2^)/3' was
changed to 'calc'. New tag '_refine_ls_weighting_details' was
created. The value of the new tag was set to
'w=1/[\s^2^(Fo^2^)+(0.0413P)^2^+0.0000P] where P=(Fo^2^+2Fc^2^)/3'.

Automatic conversion script
Id: cif_fix_values 3143 2015-03-26 13:38:13Z robertas 
;
_cod_original_sg_symbol_H-M P2(1)/n
_cod_database_code 7050241

loop_
_symmetry_equiv_pos_as_xyz
'x, y, z'
'-x+1/2, y+1/2, -z+1/2'
'-x, -y, -z'
'x-1/2, -y-1/2, z-1/2'

loop_
_atom_site_aniso_label
_atom_site_aniso_U_11
_atom_site_aniso_U_22
_atom_site_aniso_U_33
_atom_site_aniso_U_23
_atom_site_aniso_U_13
_atom_site_aniso_U_12
N1 0.0201(9) 0.0270(9) 0.0204(9) -0.0025(7) 0.0081(7) -0.0033(7)
N2 0.0260(9) 0.0434(11) 0.0404(11) -0.0035(9) 0.0123(8) 0.0022(9)
C1 0.0161(9) 0.0169(9) 0.0238(10) -0.0005(8) 0.0052(8) 0.0002(8)
C2 0.0180(10) 0.0223(10) 0.0255(10) 0.0000(8) 0.0075(8) -0.0021(8)
C3 0.0175(10) 0.0209(9) 0.0218(10) -0.0016(8) 0.0040(8) -0.0014(8)
C4 0.0188(10) 0.0253(10) 0.0289(11) -0.0057(8) 0.0064(8) -0.0039(8)
C5 0.0232(11) 0.0361(12) 0.0355(12) -0.0101(10) 0.0039(9) -0.0059(9)
C6 0.0280(11) 0.0314(11) 0.0403(12) -0.0040(10) 0.0138(10) -0.0081(9)
C7 0.0181(10) 0.0320(11) 0.0276(11) -0.0024(9) 0.0044(9) -0.0072(9)
C8 0.0355(12) 0.0412(12) 0.0242(11) -0.0025(10) 0.0032(9) 0.0013(11)
C11 0.0195(10) 0.0218(9) 0.0192(10) -0.0007(8) 0.0035(8) 0.0010(8)
C12 0.0196(10) 0.0279(10) 0.0253(10) -0.0007(9) 0.0065(8) -0.0024(9)
C13 0.0188(10) 0.0253(10) 0.0290(11) -0.0046(9) 0.0016(9) -0.0026(9)
C14 0.0238(10) 0.0243(10) 0.0228(10) 0.0011(8) 0.0024(8) 0.0048(9)
C15 0.0232(10) 0.0249(10) 0.0249(10) 0.0040(8) 0.0098(9) 0.0029(9)
C16 0.0194(10) 0.0194(9) 0.0214(10) -0.0002(8) 0.0045(8) 0.0027(8)
C21 0.0183(9) 0.0202(9) 0.0270(10) -0.0002(8) 0.0071(8) -0.0024(8)
C22 0.0256(11) 0.0253(11) 0.0299(11) 0.0014(9) 0.0092(9) 0.0001(9)
C23 0.0270(11) 0.0272(11) 0.0459(13) 0.0070(10) 0.0079(10) 0.0030(10)
C24 0.0297(12) 0.0222(11) 0.065(2) -0.0027(11) 0.0181(11) 0.0027(10)
C25 0.0302(12) 0.0294(11) 0.0467(14) -0.0140(10) 0.0182(11) -0.0040(10)
C26 0.0239(11) 0.0275(11) 0.0302(11) -0.0035(9) 0.0092(9) -0.0026(9)
C31 0.0238(10) 0.0230(10) 0.0178(9) -0.0034(8) 0.0016(8) -0.0027(8)
C32 0.0316(11) 0.0259(10) 0.0274(11) -0.0018(9) 0.0055(9) 0.0014(9)
C33 0.0457(13) 0.0239(11) 0.0331(12) 0.0032(10) 0.0004(11) 0.0032(10)
C34 0.0522(14) 0.0265(12) 0.0294(11) 0.0047(9) 0.0039(11) -0.0109(11)
C35 0.0379(13) 0.0389(13) 0.0273(11) 0.0011(10) 0.0086(10) -0.0118(11)
C36 0.0262(11) 0.0280(11) 0.0245(10) -0.0007(9) 0.0030(9) -0.0040(9)

loop_
_atom_site_label
_atom_site_type_symbol
_atom_site_fract_x
_atom_site_fract_y
_atom_site_fract_z
_atom_site_U_iso_or_equiv
_atom_site_thermal_displace_type
_atom_site_occupancy
_atom_site_calc_flag
_atom_site_refinement_flags
_atom_site_disorder_group
N1 N 0.4598(2) 0.10749(7) 0.24151(12) 0.0220(4) Uani 1 d D .
H0 H 0.4015(27) 0.1051(9) 0.2911(16) 0.035(6) Uiso 1 d . .
N2 N 1.0958(2) 0.11059(9) 0.30203(14) 0.0359(4) Uani 1 d . .
C1 C 0.6136(2) 0.14238(8) 0.24756(14) 0.0189(4) Uani 1 d D .
C2 C 0.6501(2) 0.14086(8) 0.14578(14) 0.0216(4) Uani 1 d D .
H2 H 0.7500(2) 0.16028(8) 0.12688(14) 0.026 Uiso 1 calc R .
C3 C 0.6988(2) 0.17731(8) 0.35547(14) 0.0203(4) Uani 1 d . .
C4 C 0.8988(2) 0.19996(9) 0.35732(15) 0.0243(4) Uani 1 d . .
C5 C 1.0110(3) 0.22094(10) 0.4730(2) 0.0323(5) Uani 1 d . .
H5A H 0.9555(9) 0.2583(3) 0.4962(4) 0.039 Uiso 1 calc R .
H5B H 1.1347(5) 0.2308(5) 0.4698(3) 0.039 Uiso 1 calc R .
H5C H 1.0138(13) 0.1870(2) 0.5263(2) 0.039 Uiso 1 calc R .
C6 C 0.9003(3) 0.25565(9) 0.2783(2) 0.0323(5) Uani 1 d . .
H6A H 0.8552(14) 0.29341(15) 0.3071(5) 0.039 Uiso 1 calc R .
H6B H 0.8225(12) 0.2459(2) 0.2048(3) 0.039 Uiso 1 calc R .
H6C H 1.0242(4) 0.2630(3) 0.2727(7) 0.039 Uiso 1 calc R .
C7 C 1.0026(2) 0.14822(9) 0.3231(2) 0.0262(4) Uani 1 d . .
C8 C 0.2750(3) 0.03444(10) -0.20665(15) 0.0345(5) Uani 1 d . .
H8A H 0.1824(12) 0.0636(4) -0.2473(2) 0.041 Uiso 1 calc R .
H8B H 0.2279(15) -0.0085(2) -0.2164(2) 0.041 Uiso 1 calc R .
H8C H 0.3828(4) 0.0375(5) -0.2351(3) 0.041 Uiso 1 calc R .
C11 C 0.3955(2) 0.08409(8) 0.13629(14) 0.0204(4) Uani 1 d D .
C12 C 0.2497(2) 0.04447(8) 0.09299(14) 0.0242(4) Uani 1 d D .
H12 H 0.1756(2) 0.02893(8) 0.13749(14) 0.029 Uiso 1 calc R .
C13 C 0.2177(2) 0.02876(8) -0.01735(15) 0.0252(4) Uani 1 d D .
H13 H 0.1191(2) 0.00170(8) -0.04879(15) 0.030 Uiso 1 calc R .
C14 C 0.3246(2) 0.05113(9) -0.08498(15) 0.0243(4) Uani 1 d D .
C15 C 0.4726(2) 0.08839(8) -0.03917(15) 0.0237(4) Uani 1 d D .
H15 H 0.5481(2) 0.10287(8) -0.08358(15) 0.028 Uiso 1 calc R .
C16 C 0.5111(2) 0.10482(8) 0.07307(14) 0.0202(4) Uani 1 d D .
C21 C 0.5876(2) 0.23715(8) 0.36201(15) 0.0216(4) Uani 1 d D .
C22 C 0.4721(2) 0.26282(9) 0.2680(2) 0.0265(5) Uani 1 d D .
H22 H 0.4542(2) 0.24149(9) 0.1993(2) 0.032 Uiso 1 calc R .
C23 C 0.3823(3) 0.31903(9) 0.2723(2) 0.0336(5) Uani 1 d D .
H23 H 0.3048(3) 0.33594(9) 0.2068(2) 0.040 Uiso 1 calc R .
C24 C 0.4052(3) 0.35022(10) 0.3709(2) 0.0380(5) Uani 1 d D .
H24 H 0.3455(3) 0.38908(10) 0.3737(2) 0.046 Uiso 1 calc R .
C25 C 0.5155(3) 0.32482(9) 0.4664(2) 0.0339(5) Uani 1 d D .
H25 H 0.5290(3) 0.34565(9) 0.5352(2) 0.041 Uiso 1 calc R .
C26 C 0.6062(2) 0.26916(9) 0.4618(2) 0.0268(5) Uani 1 d D .
H26 H 0.6826(2) 0.25235(9) 0.5278(2) 0.032 Uiso 1 calc R .
C31 C 0.6902(2) 0.13167(8) 0.45055(14) 0.0222(4) Uani 1 d D .
C32 C 0.8205(3) 0.08548(9) 0.48935(15) 0.0287(5) Uani 1 d D .
H32 H 0.9244(3) 0.08362(9) 0.46105(15) 0.034 Uiso 1 calc R .
C33 C 0.8011(3) 0.04215(9) 0.5686(2) 0.0360(5) Uani 1 d D .
H33 H 0.8928(3) 0.01167(9) 0.5947(2) 0.043 Uiso 1 calc R .
C34 C 0.6502(3) 0.04291(10) 0.6097(2) 0.0372(5) Uani 1 d D .
H34 H 0.6374(3) 0.01332(10) 0.6641(2) 0.045 Uiso 1 calc R .
C35 C 0.5181(3) 0.08739(10) 0.5707(2) 0.0347(5) Uani 1 d D .
H35 H 0.4124(3) 0.08799(10) 0.5973(2) 0.042 Uiso 1 calc R .
C36 C 0.5386(3) 0.13119(9) 0.49282(15) 0.0269(5) Uani 1 d D .
H36 H 0.4466(3) 0.16171(9) 0.46762(15) 0.032 Uiso 1 calc R .

loop_
_atom_type_symbol
_atom_type_description
_atom_type_scat_dispersion_real
_atom_type_scat_dispersion_imag
_atom_type_scat_source
C C 0.0033 0.0016 'International Tables Vol C Tables 4.2.6.8 and 6.1.1.4'
H H 0.0000 0.0000 'International Tables Vol C Tables 4.2.6.8 and 6.1.1.4'
N N 0.0061 0.0033 'International Tables Vol C Tables 4.2.6.8 and 6.1.1.4'

loop_
_geom_angle_atom_site_label_1
_geom_angle_atom_site_label_2
_geom_angle_atom_site_label_3
_geom_angle
_geom_angle_site_symmetry_1
_geom_angle_site_symmetry_3
_geom_angle_publ_flag
C11 N1 C1 109.8(2) . . ?
C2 C1 N1 108.1(2) . . ?
C2 C1 C3 133.4(2) . . ?
N1 C1 C3 118.34(15) . . ?
C1 C2 C16 107.9(2) . . ?
C1 C3 C21 109.38(14) . . ?
C1 C3 C31 106.18(14) . . ?
C21 C3 C31 110.17(14) . . ?
C1 C3 C4 110.38(14) . . ?
C21 C3 C4 106.70(14) . . ?
C31 C3 C4 114.01(14) . . ?
C7 C4 C6 107.1(2) . . ?
C7 C4 C5 105.95(15) . . ?
C6 C4 C5 106.4(2) . . ?
C7 C4 C3 110.62(15) . . ?
C6 C4 C3 112.73(15) . . ?
C5 C4 C3 113.56(15) . . ?
N2 C7 C4 174.2(2) . . ?
N1 C11 C12 130.3(2) . . ?
N1 C11 C16 107.7(2) . . ?
C12 C11 C16 122.0(2) . . ?
C13 C12 C11 117.1(2) . . ?
C12 C13 C14 122.7(2) . . ?
C15 C14 C13 119.2(2) . . ?
C15 C14 C8 121.3(2) . . ?
C13 C14 C8 119.5(2) . . ?
C14 C15 C16 119.9(2) . . ?
C11 C16 C15 119.0(2) . . ?
C11 C16 C2 106.50(15) . . ?
C15 C16 C2 134.5(2) . . ?
C22 C21 C26 117.5(2) . . ?
C22 C21 C3 121.2(2) . . ?
C26 C21 C3 121.2(2) . . ?
C23 C22 C21 121.3(2) . . ?
C24 C23 C22 120.2(2) . . ?
C23 C24 C25 119.7(2) . . ?
C26 C25 C24 120.1(2) . . ?
C25 C26 C21 121.3(2) . . ?
C36 C31 C32 116.9(2) . . ?
C36 C31 C3 119.9(2) . . ?
C32 C31 C3 122.8(2) . . ?
C33 C32 C31 121.3(2) . . ?
C34 C33 C32 120.7(2) . . ?
C33 C34 C35 118.8(2) . . ?
C34 C35 C36 120.5(2) . . ?
C35 C36 C31 121.8(2) . . ?

loop_
_geom_bond_atom_site_label_1
_geom_bond_atom_site_label_2
_geom_bond_distance
_geom_bond_site_symmetry_2
_geom_bond_publ_flag
N1 C11 1.375(2) . ?
N1 C1 1.376(2) . ?
N2 C7 1.147(2) . ?
C1 C2 1.372(2) . ?
C1 C3 1.532(2) . ?
C2 C16 1.432(2) . ?
C3 C21 1.546(2) . ?
C3 C31 1.550(2) . ?
C3 C4 1.598(2) . ?
C4 C7 1.484(3) . ?
C4 C6 1.546(3) . ?
C4 C5 1.546(2) . ?
C8 C14 1.513(2) . ?
C11 C12 1.392(2) . ?
C11 C16 1.400(2) . ?
C12 C13 1.379(2) . ?
C13 C14 1.402(3) . ?
C14 C15 1.380(3) . ?
C15 C16 1.402(2) . ?
C21 C22 1.389(2) . ?
C21 C26 1.397(2) . ?
C22 C23 1.389(3) . ?
C23 C24 1.372(3) . ?
C24 C25 1.383(3) . ?
C25 C26 1.382(3) . ?
C31 C36 1.392(3) . ?
C31 C32 1.396(3) . ?
C32 C33 1.389(3) . ?
C33 C34 1.379(3) . ?
C34 C35 1.380(3) . ?
C35 C36 1.386(3) . ?

loop_
_cod_related_entry_id
_cod_related_entry_database
_cod_related_entry_code
1 ChemSpider 21141918
